data_4339486
loop_
_publ_author_name
'Li, Pei-Xin'
'Jiang, Hai-Long'
'Feng, Mei-Ling'
'Mao, Jiang-Gao'

_publ_section_title
;
 New organically templated copper(I) sulfites: the role of sulfite anion
 as both soft and hard ligand.
;
_journal_issue 20
_journal_name_full 'Inorganic chemistry'
_journal_page_first 8302
_journal_page_last 8308
_journal_paper_doi 10.1021/ic7009622
_journal_volume 46
_journal_year 2007
_chemical_formula_sum 'C4 H18 Br Cu2 N2 Na O9 S2'
_chemical_formula_weight 532.30
_chemical_name_systematic
; 
 ? 
;
_space_group_IT_number 14
_symmetry_cell_setting monoclinic
_symmetry_space_group_name_Hall '-P 2ybc'
_symmetry_space_group_name_H-M 'P 1 21/c 1'
_atom_sites_solution_hydrogens geom
_atom_sites_solution_primary direct
_atom_sites_solution_secondary difmap
_audit_creation_method SHELXL-97
_cell_angle_alpha 90.00
_cell_angle_beta 90.592(7)
_cell_angle_gamma 90.00
_cell_formula_units_Z 4
_cell_length_a 11.267(4)
_cell_length_b 19.993(9)
_cell_length_c 6.752(3)
_cell_measurement_temperature 293(2)
_cell_volume 1520.9(11)
_computing_structure_refinement 'SHELXL-97 (Sheldrick, 1997)'
_computing_structure_solution 'SHELXS-97 (Sheldrick, 1990)'
_diffrn_ambient_temperature 293(2)
_diffrn_measured_fraction_theta_full 0.983
_diffrn_measured_fraction_theta_max 0.983
_diffrn_measurement_device_type 'Rigaku Mercury CCD'
_diffrn_measurement_method 'narrow frame method'
_diffrn_radiation_monochromator graphite
_diffrn_radiation_source 'fine-focus sealed tube'
_diffrn_radiation_type MoK\a
_diffrn_radiation_wavelength 0.71073
_diffrn_reflns_av_R_equivalents 0.0343
_diffrn_reflns_av_sigmaI/netI 0.0341
_diffrn_reflns_limit_h_max 14
_diffrn_reflns_limit_h_min -10
_diffrn_reflns_limit_k_max 22
_diffrn_reflns_limit_k_min -25
_diffrn_reflns_limit_l_max 8
_diffrn_reflns_limit_l_min -8
_diffrn_reflns_number 11024
_diffrn_reflns_theta_full 27.46
_diffrn_reflns_theta_max 27.46
_diffrn_reflns_theta_min 3.18
_diffrn_standards_decay_% <1.0%
_exptl_absorpt_coefficient_mu 5.767
_exptl_absorpt_correction_T_max 1.00
_exptl_absorpt_correction_T_min 0.788
_exptl_absorpt_correction_type multi-scan
_exptl_crystal_colour yellow
_exptl_crystal_density_diffrn 2.325
_exptl_crystal_density_method 'not measured'
_exptl_crystal_description brick
_exptl_crystal_F_000 1056
_exptl_crystal_size_max 0.15
_exptl_crystal_size_mid 0.11
_exptl_crystal_size_min 0.08
_refine_diff_density_max 2.107
_refine_diff_density_min -0.984
_refine_diff_density_rms 0.179
_refine_ls_extinction_coef 0.0026(11)
_refine_ls_extinction_expression Fc^*^=kFc[1+0.001xFc^2^\l^3^/sin(2\q)]^-1/4^
_refine_ls_extinction_method SHELXL
_refine_ls_goodness_of_fit_ref 1.093
_refine_ls_hydrogen_treatment constr
_refine_ls_matrix_type full
_refine_ls_number_parameters 191
_refine_ls_number_reflns 3422
_refine_ls_number_restraints 0
_refine_ls_restrained_S_all 1.093
_refine_ls_R_factor_all 0.0699
_refine_ls_R_factor_gt 0.0613
_refine_ls_shift/su_max 0.001
_refine_ls_shift/su_mean 0.000
_refine_ls_structure_factor_coef Fsqd
_refine_ls_weighting_details 'calc w=1/[\s^2^(Fo^2^)+(0.0666P)^2^+15.2953P] where P=(Fo^2^+2Fc^2^)/3'
_refine_ls_weighting_scheme calc
_refine_ls_wR_factor_gt 0.1608
_refine_ls_wR_factor_ref 0.1654
_reflns_number_gt 2895
_reflns_number_total 3422
_reflns_threshold_expression >2sigma(I)
_cod_data_source_file ic7009622-file002.cif
_cod_data_source_block Cu-Na-Br-SO3-pip
_cod_depositor_comments
;
The following automatic conversions were performed:

'_exptl_absorpt_correction_type' value 'Multi-scan' changed to
'multi-scan' according to
/usr/data/users/saulius/automatic-downloads/retrospective/ACS/lib/dictionaries/cif_core.dic
dictionary named 'cif_core.dic' version 2.4.2 from 2011-04-26.

Automatic conversion script
Id: cif_fix_values 2281 2013-09-26 08:29:07Z andrius 
;
_cod_original_cell_volume 1521.0(11)
_cod_original_sg_symbol_H-M P2(1)/c
_cod_database_code 4339486

loop_
_symmetry_equiv_pos_as_xyz
'x, y, z'
'-x, y+1/2, -z+1/2'
'-x, -y, -z'
'x, -y-1/2, z-1/2'

loop_
_atom_site_label
_atom_site_type_symbol
_atom_site_fract_x
_atom_site_fract_y
_atom_site_fract_z
_atom_site_U_iso_or_equiv
_atom_site_adp_type
_atom_site_occupancy
_atom_site_symmetry_multiplicity
_atom_site_calc_flag
_atom_site_refinement_flags
Cu1 Cu 0.57173(9) 0.75277(5) 0.69312(15) 0.0359(3) Uani 1 1 d .
Cu2 Cu 0.85111(10) 0.75078(5) 0.69381(15) 0.0374(3) Uani 1 1 d .
Na1 Na 0.2091(3) 0.74802(15) 0.2549(5) 0.0323(7) Uani 1 1 d .
Br1 Br 0.71067(6) 0.68893(3) 0.93741(10) 0.0248(2) Uani 1 1 d .
S1 S 0.95301(14) 0.67363(8) 0.5398(2) 0.0211(4) Uani 1 1 d .
S2 S 0.46617(13) 0.67653(8) 0.5370(2) 0.0205(3) Uani 1 1 d .
C1 C 0.6937(10) 0.5131(5) 0.6401(16) 0.058(3) Uani 1 1 d .
H1A H 0.6167 0.4918 0.6260 0.070 Uiso 1 1 calc R
H1B H 0.6985 0.5334 0.7703 0.070 Uiso 1 1 calc R
C2 C 0.7859(7) 0.4324(4) 0.4148(12) 0.0346(17) Uani 1 1 d .
H2A H 0.8467 0.3984 0.4015 0.041 Uiso 1 1 calc R
H2B H 0.7092 0.4115 0.3925 0.041 Uiso 1 1 calc R
C3 C 0.8044(8) 0.4856(4) 0.2677(13) 0.0399(18) Uani 1 1 d .
H3A H 0.8038 0.4667 0.1353 0.048 Uiso 1 1 calc R
H3B H 0.8807 0.5069 0.2904 0.048 Uiso 1 1 calc R
C4 C 0.7083(7) 0.5648(4) 0.4853(16) 0.049(2) Uani 1 1 d .
H4A H 0.6450 0.5974 0.4965 0.059 Uiso 1 1 calc R
H4B H 0.7831 0.5878 0.5067 0.059 Uiso 1 1 calc R
N1 N 0.7911(10) 0.4616(5) 0.6181(14) 0.074(3) Uani 1 1 d .
H1C H 0.8623 0.4809 0.6389 0.089 Uiso 1 1 calc R
H1D H 0.7820 0.4290 0.7086 0.089 Uiso 1 1 calc R
N2 N 0.7061(8) 0.5365(4) 0.2866(14) 0.063(2) Uani 1 1 d .
H2C H 0.7158 0.5692 0.1967 0.076 Uiso 1 1 calc R
H2D H 0.6355 0.5168 0.2632 0.076 Uiso 1 1 calc R
O1 O 0.8981(5) 0.6645(3) 0.3343(7) 0.0305(11) Uani 1 1 d .
O2 O 0.9448(5) 0.6044(3) 0.6292(8) 0.0363(12) Uani 1 1 d .
O3 O 1.0811(5) 0.6884(3) 0.5121(9) 0.0364(12) Uani 1 1 d .
O4 O 0.5274(5) 0.6633(2) 0.3378(7) 0.0292(11) Uani 1 1 d .
O5 O 0.3412(5) 0.6950(3) 0.4913(9) 0.0395(13) Uani 1 1 d .
O6 O 0.4643(5) 0.6081(3) 0.6329(8) 0.0346(12) Uani 1 1 d .
O1W O 0.2089(5) 0.8325(3) 0.4974(8) 0.0346(12) Uani 1 1 d .
H1WB H 0.2637 0.8605 0.4735 0.052 Uiso 1 1 d R
H1WA H 0.1420 0.8522 0.4960 0.052 Uiso 1 1 d R
O2W O 0.0064(5) 0.9076(3) 0.5341(8) 0.0388(13) Uani 1 1 d .
H2WA H -0.0501 0.8945 0.4591 0.058 Uiso 1 1 d R
H2WB H -0.0152 0.9055 0.6542 0.058 Uiso 1 1 d R
O3W O 0.4135(5) 0.9086(3) 0.5337(8) 0.0391(13) Uani 1 1 d .
H3WA H 0.4289 0.9356 0.4401 0.059 Uiso 1 1 d R
H3WB H 0.4699 0.8807 0.5464 0.059 Uiso 1 1 d R

loop_
_atom_site_aniso_label
_atom_site_aniso_U_11
_atom_site_aniso_U_22
_atom_site_aniso_U_33
_atom_site_aniso_U_23
_atom_site_aniso_U_13
_atom_site_aniso_U_12
Cu1 0.0434(6) 0.0331(5) 0.0311(5) -0.0085(4) 0.0017(4) -0.0048(4)
Cu2 0.0458(6) 0.0345(5) 0.0318(5) -0.0091(4) 0.0003(4) 0.0062(4)
Na1 0.0342(15) 0.0357(16) 0.0269(15) -0.0037(12) -0.0015(12) 0.0028(12)
Br1 0.0227(3) 0.0298(4) 0.0217(3) 0.0003(3) 0.0005(2) 0.0005(2)
S1 0.0190(7) 0.0231(8) 0.0211(8) -0.0004(6) -0.0009(6) -0.0003(6)
S2 0.0179(7) 0.0229(8) 0.0207(7) -0.0006(6) 0.0001(5) 0.0009(6)
C1 0.060(6) 0.060(6) 0.055(6) -0.025(5) 0.022(5) -0.010(5)
C2 0.040(4) 0.020(3) 0.044(4) 0.001(3) -0.001(3) 0.007(3)
C3 0.048(5) 0.030(4) 0.041(4) 0.001(3) 0.010(4) -0.002(3)
C4 0.031(4) 0.030(4) 0.085(7) -0.021(4) -0.002(4) 0.005(3)
N1 0.105(8) 0.070(6) 0.047(5) 0.002(5) -0.002(5) 0.012(6)
N2 0.069(6) 0.046(5) 0.073(6) 0.017(4) -0.013(5) 0.000(4)
O1 0.038(3) 0.029(3) 0.024(2) -0.005(2) -0.003(2) 0.002(2)
O2 0.050(3) 0.027(3) 0.032(3) 0.003(2) -0.002(2) 0.002(2)
O3 0.022(2) 0.050(3) 0.038(3) -0.004(2) 0.003(2) -0.009(2)
O4 0.037(3) 0.025(2) 0.025(2) -0.0017(19) 0.008(2) -0.002(2)
O5 0.020(2) 0.054(4) 0.044(3) -0.003(3) -0.001(2) 0.009(2)
O6 0.052(3) 0.027(3) 0.025(3) 0.007(2) -0.004(2) -0.006(2)
O1W 0.040(3) 0.027(3) 0.037(3) -0.002(2) 0.002(2) 0.000(2)
O2W 0.044(3) 0.043(3) 0.029(3) 0.004(2) 0.003(2) -0.005(3)
O3W 0.045(3) 0.038(3) 0.034(3) 0.006(2) 0.002(2) 0.005(2)

loop_
_atom_type_symbol
_atom_type_description
_atom_type_scat_dispersion_real
_atom_type_scat_dispersion_imag
_atom_type_scat_source
C C 0.0033 0.0016 'International Tables Vol C Tables 4.2.6.8 and 6.1.1.4'
H H 0.0000 0.0000 'International Tables Vol C Tables 4.2.6.8 and 6.1.1.4'
N N 0.0061 0.0033 'International Tables Vol C Tables 4.2.6.8 and 6.1.1.4'
O O 0.0106 0.0060 'International Tables Vol C Tables 4.2.6.8 and 6.1.1.4'
Na Na 0.0362 0.0249 'International Tables Vol C Tables 4.2.6.8 and 6.1.1.4'
S S 0.1246 0.1234 'International Tables Vol C Tables 4.2.6.8 and 6.1.1.4'
Cu Cu 0.3201 1.2651 'International Tables Vol C Tables 4.2.6.8 and 6.1.1.4'
Br Br -0.2901 2.4595 'International Tables Vol C Tables 4.2.6.8 and 6.1.1.4'

loop_
_geom_angle_atom_site_label_1
_geom_angle_atom_site_label_2
_geom_angle_atom_site_label_3
_geom_angle
_geom_angle_site_symmetry_1
_geom_angle_site_symmetry_3
O4 Cu1 S2 132.66(17) 4_576 .
O4 Cu1 Br1 104.66(16) 4_576 .
S2 Cu1 Br1 106.48(6) . .
O4 Cu1 Br1 95.86(15) 4_576 4_575
S2 Cu1 Br1 108.49(6) . 4_575
Br1 Cu1 Br1 106.09(5) . 4_575
O1 Cu2 S1 132.87(17) 4_576 .
O1 Cu2 Br1 105.12(15) 4_576 .
S1 Cu2 Br1 106.86(7) . .
O1 Cu2 Br1 94.51(15) 4_576 4_575
S1 Cu2 Br1 108.97(6) . 4_575
Br1 Cu2 Br1 105.56(5) . 4_575
O1W Na1 O1W 176.9(2) . 4_575
O1W Na1 O5 81.9(2) . .
O1W Na1 O5 100.5(2) 4_575 .
O1W Na1 O3 95.0(2) . 4_475
O1W Na1 O3 82.5(2) 4_575 4_475
O5 Na1 O3 175.4(2) . 4_475
O1W Na1 O3 81.8(2) . 1_455
O1W Na1 O3 100.7(2) 4_575 1_455
O5 Na1 O3 72.3(2) . 1_455
O3 Na1 O3 110.7(2) 4_475 1_455
O1W Na1 O5 99.6(2) . 4_575
O1W Na1 O5 77.9(2) 4_575 4_575
O5 Na1 O5 106.9(2) . 4_575
O3 Na1 O5 70.15(19) 4_475 4_575
O3 Na1 O5 178.3(2) 1_455 4_575
O1W Na1 Na1 132.8(2) . 4_575
O1W Na1 Na1 44.14(15) 4_575 4_575
O5 Na1 Na1 131.63(17) . 4_575
O3 Na1 Na1 48.90(14) 4_475 4_575
O3 Na1 Na1 133.97(16) 1_455 4_575
O5 Na1 Na1 45.44(14) 4_575 4_575
O1W Na1 Na1 44.54(15) . 4_576
O1W Na1 Na1 138.5(2) 4_575 4_576
O5 Na1 Na1 49.93(15) . 4_576
O3 Na1 Na1 129.33(17) 4_475 4_576
O3 Na1 Na1 47.74(14) 1_455 4_576
O5 Na1 Na1 132.93(16) 4_575 4_576
Na1 Na1 Na1 177.3(2) 4_575 4_576
Cu1 Br1 Cu2 74.45(5) . .
Cu1 Br1 Cu1 80.76(4) . 4_576
Cu2 Br1 Cu1 125.20(5) . 4_576
Cu1 Br1 Cu2 123.24(5) . 4_576
Cu2 Br1 Cu2 80.37(4) . 4_576
Cu1 Br1 Cu2 73.80(5) 4_576 4_576
O3 S1 O2 107.2(3) . .
O3 S1 O1 107.1(3) . .
O2 S1 O1 103.2(3) . .
O3 S1 Cu2 115.7(2) . .
O2 S1 Cu2 114.8(2) . .
O1 S1 Cu2 107.8(2) . .
O5 S2 O6 107.3(3) . .
O5 S2 O4 107.1(3) . .
O6 S2 O4 103.1(3) . .
O5 S2 Cu1 115.8(3) . .
O6 S2 Cu1 115.6(2) . .
O4 S2 Cu1 107.0(2) . .
C4 C1 N1 108.7(8) . .
C3 C2 N1 109.5(7) . .
C2 C3 N2 108.7(7) . .
N2 C4 C1 112.3(7) . .
C2 N1 C1 109.5(8) . .
C4 N2 C3 109.5(7) . .
S1 O1 Cu2 115.6(3) . 4_575
S1 O2 O2W 116.7(3) . 4_676
S1 O3 Na1 124.7(3) . 4_676
S1 O3 Na1 137.0(3) . 1_655
Na1 O3 Na1 83.36(17) 4_676 1_655
S2 O4 Cu1 113.4(3) . 4_575
S2 O5 Na1 145.4(4) . .
S2 O5 Na1 121.1(3) . 4_576
Na1 O5 Na1 84.64(18) . 4_576
S2 O6 O3W 121.7(3) . 4_576
Na1 O1W Na1 91.32(18) . 4_576
Na1 O1W O2W 117.5(3) . .
Na1 O1W O2W 107.4(2) 4_576 .
Na1 O1W O3W 116.7(3) . .
Na1 O1W O3W 108.3(2) 4_576 .
O2W O1W O3W 112.5(3) . .

loop_
_geom_bond_atom_site_label_1
_geom_bond_atom_site_label_2
_geom_bond_distance
_geom_bond_site_symmetry_2
Cu1 O4 2.008(5) 4_576
Cu1 S2 2.1964(19) .
Cu1 Br1 2.5975(14) .
Cu1 Br1 2.6165(13) 4_575
Cu2 O1 2.009(5) 4_576
Cu2 S1 2.1919(19) .
Cu2 Br1 2.6063(14) .
Cu2 Br1 2.6263(14) 4_575
Na1 O1W 2.352(6) .
Na1 O1W 2.369(6) 4_575
Na1 O5 2.417(6) .
Na1 O3 2.516(6) 4_475
Na1 O3 2.562(6) 1_455
Na1 O5 2.596(6) 4_575
Na1 Na1 3.3771(14) 4_575
Na1 Na1 3.3771(14) 4_576
Br1 Cu1 2.6165(13) 4_576
Br1 Cu2 2.6263(14) 4_576
S1 O3 1.487(5) .
S1 O2 1.513(5) .
S1 O1 1.524(5) .
S2 O5 1.485(5) .
S2 O6 1.515(5) .
S2 O4 1.541(5) .
C1 C4 1.480(15) .
C1 N1 1.513(14) .
C2 C3 1.472(11) .
C2 N1 1.492(12) .
C3 N2 1.510(12) .
C4 N2 1.456(13) .
O1 Cu2 2.009(5) 4_575
O2 O2W 2.824(8) 4_676
O3 Na1 2.516(6) 4_676
O3 Na1 2.562(6) 1_655
O4 Cu1 2.008(5) 4_575
O5 Na1 2.596(6) 4_576
O6 O3W 2.792(8) 4_576
O1W Na1 2.369(6) 4_576
O1W O2W 2.745(8) .
O1W O3W 2.770(8) .
